data_7063563
loop_
_publ_author_name
'Topnikova, Anastasia P.'
'Belokoneva, Elena L.'
'Dimitrova, Olga V.'
'Volkov, Anatoly S.'
'Stefanovich, Sergey Yu.'
'Maltsev, Viktor V.'
'Zorina, Leokadiya V.'

_publ_section_title
;
 Hydrated and fluorinated potassium scandium phosphates: topology symmetry
 analysis and structure prediction
;
_journal_issue 48
_journal_name_full 'New Journal of Chemistry'
_journal_page_first 20375
_journal_page_last 20383
_journal_paper_doi 10.1039/D4NJ04229H
_journal_volume 48
_journal_year 2024
_chemical_compound_source no
_chemical_formula_moiety KSc(HPO4)2
_chemical_formula_sum 'K0.5 O4 P Sc0.5'
_chemical_formula_weight 137.00
_chemical_melting_point ?
_chemical_name_common phosphate
_chemical_name_systematic 'potassium scandium phosphate hydrated'
_space_group_crystal_system orthorhombic
_space_group_IT_number 62
_space_group_name_Hall '-P 2c 2n'
_space_group_name_H-M_alt 'P n a m'
_audit_creation_method SHELXL-2018/3
_audit_update_record
;
2024-07-25 deposited with the CCDC.	2024-11-19 downloaded from the CCDC.
;
_cell_angle_alpha 90
_cell_angle_beta 90
_cell_angle_gamma 90
_cell_formula_units_Z 8
_cell_length_a 14.5271(6)
_cell_length_b 8.4948(3)
_cell_length_c 5.4375(2)
_cell_measurement_reflns_used 3238
_cell_measurement_temperature 293(2)
_cell_measurement_theta_max 27.8140
_cell_measurement_theta_min 2.9140
_cell_volume 671.01(4)
_computing_molecular_graphics ATOMS
_computing_structure_refinement 'SHELXL-2018/3 (Sheldrick, 2018)'
_computing_structure_solution 'SHELXS-2018/3 (Sheldrick, 2018)'
_diffrn_ambient_environment N~2~
_diffrn_ambient_temperature 293(2)
_diffrn_detector 'CCD plate'
_diffrn_detector_type AtlasS2
_diffrn_measured_fraction_theta_full 1.000
_diffrn_measured_fraction_theta_max 1.000
_diffrn_measurement_device 'four-circle diffractometer'
_diffrn_measurement_device_type 'Xcalibur, AtlasS2, Gemini'
_diffrn_radiation_probe x-ray
_diffrn_radiation_type MoK\a
_diffrn_radiation_wavelength 0.71073
_diffrn_reflns_av_R_equivalents 0.0263
_diffrn_reflns_av_unetI/netI 0.0153
_diffrn_reflns_Laue_measured_fraction_full 1.000
_diffrn_reflns_Laue_measured_fraction_max 1.000
_diffrn_reflns_limit_h_max 19
_diffrn_reflns_limit_h_min -18
_diffrn_reflns_limit_k_max 11
_diffrn_reflns_limit_k_min -11
_diffrn_reflns_limit_l_max 7
_diffrn_reflns_limit_l_min -7
_diffrn_reflns_number 4577
_diffrn_reflns_point_group_measured_fraction_full 1.000
_diffrn_reflns_point_group_measured_fraction_max 1.000
_diffrn_reflns_theta_full 25.242
_diffrn_reflns_theta_max 27.868
_diffrn_reflns_theta_min 2.778
_diffrn_source 'fine-focus sealed X-ray tube'
_diffrn_source_type 'Enhance (Mo) X-ray Source'
_exptl_absorpt_coefficient_mu 2.200
_exptl_absorpt_correction_T_max 1.00000
_exptl_absorpt_correction_T_min 0.93940
_exptl_absorpt_correction_type multi-scan
_exptl_crystal_colour colorless
_exptl_crystal_density_diffrn 2.712
_exptl_crystal_description 'rectangular prismatic'
_exptl_crystal_F_000 536
_exptl_crystal_recrystallization_method hydrothermal
_exptl_crystal_size_max 0.15
_exptl_crystal_size_mid 0.03
_exptl_crystal_size_min 0.03
_refine_diff_density_max 1.001
_refine_diff_density_min -0.731
_refine_diff_density_rms 0.143
_refine_ls_extinction_method none
_refine_ls_goodness_of_fit_ref 1.108
_refine_ls_hydrogen_treatment undef
_refine_ls_matrix_type full
_refine_ls_number_parameters 67
_refine_ls_number_reflns 882
_refine_ls_number_restraints 0
_refine_ls_restrained_S_all 1.108
_refine_ls_R_factor_all 0.0357
_refine_ls_R_factor_gt 0.0330
_refine_ls_shift/su_max 0.000
_refine_ls_shift/su_mean 0.000
_refine_ls_structure_factor_coef Fsqd
_refine_ls_weighting_details 'w=1/[\s^2^(Fo^2^)+(0.0584P)^2^+1.6389P] where P=(Fo^2^+2Fc^2^)/3'
_refine_ls_weighting_scheme calc
_refine_ls_wR_factor_gt 0.0947
_refine_ls_wR_factor_ref 0.0974
_reflns_Friedel_coverage 0.000
_reflns_number_gt 831
_reflns_number_total 882
_reflns_threshold_expression 'I > 2\s(I)'
_cod_data_source_file d4nj04229h2.cif
_cod_data_source_block shelx_CCDC1
_cod_depositor_comments
;
The following automatic conversions were performed:

data item '_chemical_melting_point' value 'none' was changed to '?'
-- the value is undefined or not given.

Automatic conversion script
Id: cif_fix_values 8170 2020-07-09 18:12:32Z antanas 

 Adding full bibliography for 7063562--7063564.cif.
;
_cod_original_formula_sum 'K0.50 O4 P Sc0.50'
_cod_database_code 7063563
_shelx_shelxl_version_number 2018/3
_shelx_space_group_comment
;
The symmetry employed for this shelxl refinement is uniquely defined
by the following loop, which should always be used as a source of
symmetry information in preference to the above space-group names.
They are only intended as comments.
;

loop_
_space_group_symop_operation_xyz
'x, y, z'
'-x, -y, z+1/2'
'x+1/2, -y+1/2, z'
'-x+1/2, y+1/2, z+1/2'
'-x, -y, -z'
'x, y, -z-1/2'
'-x-1/2, y-1/2, -z'
'x-1/2, -y-1/2, -z-1/2'

loop_
_atom_site_label
_atom_site_type_symbol
_atom_site_fract_x
_atom_site_fract_y
_atom_site_fract_z
_atom_site_U_iso_or_equiv
_atom_site_adp_type
_atom_site_occupancy
_atom_site_site_symmetry_order
_atom_site_calc_flag
_atom_site_refinement_flags_posn
_atom_site_refinement_flags_adp
_atom_site_refinement_flags_occupancy
_atom_site_disorder_assembly
_atom_site_disorder_group
Sc Sc 0.37664(4) 0.16969(8) 0.250000 0.0056(2) Uani 1 2 d S T P . .
P1 P 0.51601(6) 0.20600(10) 0.750000 0.0058(2) Uani 1 2 d S T P . .
P2 P 0.21776(6) 0.47756(10) 0.250000 0.0063(2) Uani 1 2 d S T P . .
K K 0.12019(7) 0.03352(12) 0.250000 0.0257(3) Uani 1 2 d S T P . .
O1 O 0.61064(19) 0.3002(4) 0.750000 0.0168(6) Uani 1 2 d S T P . .
O2 O 0.46583(12) 0.2614(2) 0.9799(4) 0.0115(4) Uani 1 1 d . . . . .
O3 O 0.53642(18) 0.0312(3) 0.750000 0.0116(5) Uani 1 2 d S T P . .
O4 O 0.30403(18) 0.3776(3) 0.250000 0.0136(6) Uani 1 2 d S T P . .
O5 O 0.21052(13) 0.5762(2) 0.0179(4) 0.0165(4) Uani 1 1 d . . . . .
O6 O 0.13453(19) 0.3559(4) 0.250000 0.0172(6) Uani 1 2 d S T P . .

loop_
_atom_site_aniso_label
_atom_site_aniso_U_11
_atom_site_aniso_U_22
_atom_site_aniso_U_33
_atom_site_aniso_U_23
_atom_site_aniso_U_13
_atom_site_aniso_U_12
Sc 0.0058(3) 0.0060(3) 0.0048(3) 0.000 0.000 0.0007(2)
P1 0.0050(4) 0.0066(4) 0.0056(4) 0.000 0.000 -0.0001(3)
P2 0.0062(4) 0.0069(4) 0.0060(4) 0.000 0.000 0.0014(3)
K 0.0222(5) 0.0210(5) 0.0338(6) 0.000 0.000 -0.0066(4)
O1 0.0110(12) 0.0204(14) 0.0189(14) 0.000 0.000 -0.0072(11)
O2 0.0143(8) 0.0100(8) 0.0101(8) 0.0010(7) 0.0037(7) 0.0017(7)
O3 0.0136(13) 0.0116(13) 0.0096(12) 0.000 0.000 0.0052(10)
O4 0.0094(12) 0.0108(13) 0.0205(14) 0.000 0.000 0.0050(9)
O5 0.0145(9) 0.0213(10) 0.0136(10) 0.0083(8) -0.0031(7) 0.0022(8)
O6 0.0113(13) 0.0154(13) 0.0249(16) 0.000 0.000 -0.0045(10)

loop_
_atom_type_symbol
_atom_type_description
_atom_type_scat_dispersion_real
_atom_type_scat_dispersion_imag
_atom_type_scat_source
Sc Sc 0.2519 0.3716 'International Tables Vol C Tables 4.2.6.8 and 6.1.1.4'
K K 0.2009 0.2494 'International Tables Vol C Tables 4.2.6.8 and 6.1.1.4'
P P 0.1023 0.0942 'International Tables Vol C Tables 4.2.6.8 and 6.1.1.4'
O O 0.0106 0.0060 'International Tables Vol C Tables 4.2.6.8 and 6.1.1.4'

loop_
_geom_angle_atom_site_label_1
_geom_angle_atom_site_label_2
_geom_angle_atom_site_label_3
_geom_angle
_geom_angle_site_symmetry_1
_geom_angle_site_symmetry_3
_geom_angle_publ_flag
O4 Sc O5 90.89(8) . 7_655 ?
O4 Sc O5 90.89(8) . 4_545 ?
O5 Sc O5 88.53(12) 7_655 4_545 ?
O4 Sc O2 89.88(8) . 6_557 ?
O5 Sc O2 179.22(8) 7_655 6_557 ?
O5 Sc O2 91.56(8) 4_545 6_557 ?
O4 Sc O2 89.88(8) . 1_554 ?
O5 Sc O2 91.56(8) 7_655 1_554 ?
O5 Sc O2 179.22(8) 4_545 1_554 ?
O2 Sc O2 88.34(11) 6_557 1_554 ?
O4 Sc O3 174.35(11) . 5_656 ?
O5 Sc O3 93.16(8) 7_655 5_656 ?
O5 Sc O3 93.16(8) 4_545 5_656 ?
O2 Sc O3 86.07(7) 6_557 5_656 ?
O2 Sc O3 86.07(7) 1_554 5_656 ?
O4 Sc K 76.39(8) . . ?
O5 Sc K 46.19(6) 7_655 . ?
O5 Sc K 46.19(6) 4_545 . ?
O2 Sc K 134.16(5) 6_557 . ?
O2 Sc K 134.16(5) 1_554 . ?
O3 Sc K 109.25(8) 5_656 . ?
O4 Sc K 50.30(4) . 7_666 ?
O5 Sc K 138.89(6) 7_655 7_666 ?
O5 Sc K 80.30(6) 4_545 7_666 ?
O2 Sc K 41.88(5) 6_557 7_666 ?
O2 Sc K 100.13(6) 1_554 7_666 ?
O3 Sc K 126.65(5) 5_656 7_666 ?
K Sc K 103.491(17) . 7_666 ?
O4 Sc K 50.30(4) . 7_665 ?
O5 Sc K 80.30(6) 7_655 7_665 ?
O5 Sc K 138.89(6) 4_545 7_665 ?
O2 Sc K 100.13(6) 6_557 7_665 ?
O2 Sc K 41.88(5) 1_554 7_665 ?
O3 Sc K 126.65(5) 5_656 7_665 ?
K Sc K 103.491(17) . 7_665 ?
K Sc K 82.67(2) 7_666 7_665 ?
O4 Sc K 85.38(8) . 3 ?
O5 Sc K 135.63(6) 7_655 3 ?
O5 Sc K 135.63(6) 4_545 3 ?
O2 Sc K 44.35(5) 6_557 3 ?
O2 Sc K 44.35(5) 1_554 3 ?
O3 Sc K 88.97(8) 5_656 3 ?
K Sc K 161.78(2) . 3 ?
K Sc K 63.590(19) 7_666 3 ?
K Sc K 63.590(19) 7_665 3 ?
O3 P1 O2 113.39(9) . . ?
O3 P1 O2 113.39(9) . 6_557 ?
O2 P1 O2 110.47(15) . 6_557 ?
O3 P1 O1 108.92(16) . . ?
O2 P1 O1 104.98(10) . . ?
O2 P1 O1 104.98(10) 6_557 . ?
O3 P1 K 155.87(11) . 7_666 ?
O2 P1 K 58.02(7) . 7_666 ?
O2 P1 K 58.02(7) 6_557 7_666 ?
O1 P1 K 95.21(12) . 7_666 ?
O3 P1 K 119.39(7) . 3_556 ?
O2 P1 K 54.95(7) . 3_556 ?
O2 P1 K 126.56(8) 6_557 3_556 ?
O1 P1 K 50.64(5) . 3_556 ?
K P1 K 75.96(2) 7_666 3_556 ?
O3 P1 K 119.39(7) . 3 ?
O2 P1 K 126.56(8) . 3 ?
O2 P1 K 54.95(7) 6_557 3 ?
O1 P1 K 50.64(5) . 3 ?
K P1 K 75.96(2) 7_666 3 ?
K P1 K 90.81(3) 3_556 3 ?
O4 P2 O5 111.53(10) . 6_556 ?
O4 P2 O5 111.53(10) . . ?
O5 P2 O5 112.42(17) 6_556 . ?
O4 P2 O6 105.34(16) . . ?
O5 P2 O6 107.81(10) 6_556 . ?
O5 P2 O6 107.81(10) . . ?
O4 P2 K 62.38(6) . 7_666 ?
O5 P2 K 49.44(8) 6_556 7_666 ?
O5 P2 K 126.55(9) . 7_666 ?
O6 P2 K 125.34(5) . 7_666 ?
O4 P2 K 62.38(6) . 7_665 ?
O5 P2 K 126.55(9) 6_556 7_665 ?
O5 P2 K 49.44(8) . 7_665 ?
O6 P2 K 125.34(5) . 7_665 ?
K P2 K 97.09(3) 7_666 7_665 ?
O6 K O5 79.03(7) . 4_545 ?
O6 K O5 79.03(7) . 7_655 ?
O5 K O5 60.73(8) 4_545 7_655 ?
O6 K O2 145.55(6) . 7_656 ?
O5 K O2 133.14(7) 4_545 7_656 ?
O5 K O2 104.44(6) 7_655 7_656 ?
O6 K O2 145.55(6) . 4_544 ?
O5 K O2 104.44(6) 4_545 4_544 ?
O5 K O2 133.14(7) 7_655 4_544 ?
O2 K O2 50.89(8) 7_656 4_544 ?
O6 K O1 62.89(5) . 3_455 ?
O5 K O1 62.13(7) 4_545 3_455 ?
O5 K O1 115.39(7) 7_655 3_455 ?
O2 K O1 136.66(7) 7_656 3_455 ?
O2 K O1 88.03(7) 4_544 3_455 ?
O6 K O1 62.89(5) . 3_454 ?
O5 K O1 115.39(7) 4_545 3_454 ?
O5 K O1 62.13(7) 7_655 3_454 ?
O2 K O1 88.03(7) 7_656 3_454 ?
O2 K O1 136.66(7) 4_544 3_454 ?
O1 K O1 124.87(11) 3_455 3_454 ?
O6 K O2 60.65(6) . 3_454 ?
O5 K O2 139.67(6) 4_545 3_454 ?
O5 K O2 107.33(6) 7_655 3_454 ?
O2 K O2 86.23(5) 7_656 3_454 ?
O2 K O2 109.21(4) 4_544 3_454 ?
O1 K O2 97.15(7) 3_455 3_454 ?
O1 K O2 46.37(6) 3_454 3_454 ?
O6 K O2 60.65(6) . 8_567 ?
O5 K O2 107.33(6) 4_545 8_567 ?
O5 K O2 139.67(6) 7_655 8_567 ?
O2 K O2 109.21(4) 7_656 8_567 ?
O2 K O2 86.23(5) 4_544 8_567 ?
O1 K O2 46.37(6) 3_455 8_567 ?
O1 K O2 97.15(7) 3_454 8_567 ?
O2 K O2 54.69(7) 3_454 8_567 ?
O6 K O4 112.61(5) . 7_655 ?
O5 K O4 100.77(7) 4_545 7_655 ?
O5 K O4 48.15(6) 7_655 7_655 ?
O2 K O4 57.11(6) 7_656 7_655 ?
O2 K O4 100.53(6) 4_544 7_655 ?
O1 K O4 162.53(8) 3_455 7_655 ?
O1 K O4 57.06(7) 3_454 7_655 ?
O2 K O4 94.37(5) 3_454 7_655 ?
O2 K O4 148.46(6) 8_567 7_655 ?
O6 K O4 112.61(5) . 7_656 ?
O5 K O4 48.15(6) 4_545 7_656 ?
O5 K O4 100.77(6) 7_655 7_656 ?
O2 K O4 100.53(6) 7_656 7_656 ?
O2 K O4 57.11(6) 4_544 7_656 ?
O1 K O4 57.06(7) 3_455 7_656 ?
O1 K O4 162.53(8) 3_454 7_656 ?
O2 K O4 148.46(6) 3_454 7_656 ?
O2 K O4 94.37(5) 8_567 7_656 ?
O4 K O4 115.28(9) 7_655 7_656 ?
O6 K P1 148.93(7) . 7_656 ?
O5 K P1 126.68(5) 4_545 7_656 ?
O5 K P1 126.68(5) 7_655 7_656 ?
O2 K P1 26.33(4) 7_656 7_656 ?
O2 K P1 26.33(4) 4_544 7_656 ?
O1 K P1 110.43(6) 3_455 7_656 ?
O1 K P1 110.43(6) 3_454 7_656 ?
O2 K P1 92.15(4) 3_454 7_656 ?
O2 K P1 92.15(4) 8_567 7_656 ?
O4 K P1 82.11(5) 7_655 7_656 ?
O4 K P1 82.11(5) 7_656 7_656 ?
P1 O1 K 105.71(7) . 3_556 ?
P1 O1 K 105.71(7) . 3 ?
K O1 K 124.87(11) 3_556 3 ?
P1 O2 Sc 138.82(12) . 1_556 ?
P1 O2 K 95.65(9) . 7_666 ?
Sc O2 K 109.21(7) 1_556 7_666 ?
P1 O2 K 102.11(9) . 3_556 ?
Sc O2 K 108.21(7) 1_556 3_556 ?
K O2 K 93.77(5) 7_666 3_556 ?
P1 O3 Sc 154.79(18) . 5_656 ?
P2 O4 Sc 154.99(18) . . ?
P2 O4 K 92.99(8) . 7_666 ?
Sc O4 K 100.25(6) . 7_666 ?
P2 O4 K 92.99(8) . 7_665 ?
Sc O4 K 100.25(6) . 7_665 ?
K O4 K 115.28(9) 7_666 7_665 ?
P2 O5 Sc 146.31(13) . 7_665 ?
P2 O5 K 106.95(10) . 7_665 ?
Sc O5 K 102.29(8) 7_665 7_665 ?
P2 O6 K 134.87(16) . . ?

loop_
_geom_bond_atom_site_label_1
_geom_bond_atom_site_label_2
_geom_bond_distance
_geom_bond_site_symmetry_2
_geom_bond_publ_flag
Sc O4 2.057(3) . ?
Sc O5 2.0869(19) 7_655 ?
Sc O5 2.0869(19) 4_545 ?
Sc O2 2.1077(19) 6_557 ?
Sc O2 2.1077(19) 1_554 ?
Sc O3 2.123(3) 5_656 ?
Sc K 3.9009(11) . ?
Sc K 4.1166(9) 7_666 ?
Sc K 4.1166(9) 7_665 ?
Sc K 4.3445(12) 3 ?
P1 O3 1.514(3) . ?
P1 O2 1.5218(19) . ?
P1 O2 1.5218(19) 6_557 ?
P1 O1 1.591(3) . ?
P1 K 3.4141(13) 7_666 ?
P1 K 3.8181(10) 3_556 ?
P1 K 3.8181(10) 3 ?
P2 O4 1.514(3) . ?
P2 O5 1.519(2) 6_556 ?
P2 O5 1.519(2) . ?
P2 O6 1.591(3) . ?
P2 K 3.6275(9) 7_666 ?
P2 K 3.6275(9) 7_665 ?
K O6 2.747(3) . ?
K O5 2.881(2) 4_545 ?
K O5 2.881(2) 7_655 ?
K O2 2.910(2) 7_656 ?
K O2 2.910(2) 4_544 ?
K O1 3.0669(15) 3_455 ?
K O1 3.0669(15) 3_454 ?
K O2 3.197(2) 3_454 ?
K O2 3.197(2) 8_567 ?
K O4 3.2185(16) 7_655 ?
K O4 3.2185(16) 7_656 ?
